data_4030285
loop_
_publ_author_name
'Jouanneaux, A.'
'Verbaere, A.'
'Guyomard, D.'
'Piffard, Y.'
'Oyetola, S.'
'Fitch, A. N.'

_publ_section_title
;
 Sb2(PO4)3, a new mixed-valence antimony phosphate - preparation and
 crystal-structure
;
_journal_name_full 'European Journal of Solid State and Inorganic Chemistry'
_journal_page_first 755
_journal_page_last 765
_journal_volume 28
_journal_year 1991
_chemical_formula_sum 'O12 P3 Sb2'
_chemical_formula_weight 528.43
_space_group_IT_number 14
_symmetry_cell_setting monoclinic
_symmetry_Int_Tables_number 14
_symmetry_space_group_name_Hall '-P 2yn'
_symmetry_space_group_name_H-M 'P 1 21/n 1'
_cell_angle_alpha 90
_cell_angle_beta 91.12(2)
_cell_angle_gamma 90
_cell_formula_units_Z 4
_cell_length_a 11.936(1)
_cell_length_b 8.7354(8)
_cell_length_c 8.3185(8)
_cell_volume 867.17(14)
_diffrn_ambient_temperature 293
_diffrn_radiation_probe x-ray
_diffrn_radiation_wavelength 1.45072
_exptl_crystal_density_diffrn 4.048
_exptl_crystal_F_000 972
_pd_proc_ls_prof_wR_expected 0.069
_pd_proc_ls_prof_wR_factor 0.117
_refine_ls_number_reflns 1571
_refine_ls_R_I_factor 0.064
_cod_data_source_file EJSSIC-1991-28-755-765.cif
_cod_data_source_block Sb2(PO4)3
_cod_original_sg_symbol_H-M 'P 21/n'
_cod_database_code 4030285

loop_
_symmetry_equiv_pos_site_id
_symmetry_equiv_pos_as_xyz
1 x,y,z
2 1/2-x,1/2+y,1/2-z
3 -x,-y,-z
4 1/2+x,1/2-y,1/2+z

loop_
_atom_site_label
_atom_site_type_symbol
_atom_site_thermal_displace_type
_atom_site_fract_x
_atom_site_fract_y
_atom_site_fract_z
_atom_site_occupancy
_atom_site_U_iso_or_equiv
Sb1 Sb Uiso 0.11800(10) 0.0305(3) 0.2536(2) 1.000 0.0066(3)
Sb2 Sb Uiso 0.38720(10) 0.0324(3) 0.7468(2) 1.000 0.0066(3)
P1 P Uiso 0.1458(4) 0.3840(6) 0.3891(7) 1.000 0.0198(8)
P2 P Uiso 0.6496(4) 0.6181(6) 0.1220(7) 1.000 0.0198(8)
P3 P Uiso 0.4948(5) 0.7547(7) 0.5395(6) 1.000 0.0198(8)
O1 O Uiso 0.4060(10) 0.6830(10) 0.449(2) 1.000 0.0329(10)
O2 O Uiso 0.4390(10) 0.8360(10) 0.675(2) 1.000 0.0329(10)
O3 O Uiso 0.5830(10) 0.6430(10) 0.596(2) 1.000 0.0329(10)
O4 O Uiso 0.5520(10) 0.8790(10) 0.4490(10) 1.000 0.0329(10)
O5 O Uiso 0.1560(10) 0.2100(10) 0.408(2) 1.000 0.0329(10)
O6 O Uiso 0.0210(10) 0.4130(10) 0.366(2) 1.000 0.0329(10)
O7 O Uiso 0.1754(9) 0.4370(10) 0.564(2) 1.000 0.0329(10)
O8 O Uiso 0.2079(9) 0.473(2) 0.277(2) 1.000 0.0329(10)
O9 O Uiso 0.6920(10) 0.7850(10) 0.185(2) 1.000 0.0329(10)
O10 O Uiso 0.6130(10) 0.6280(10) 0.944(2) 1.000 0.0329(10)
O11 O Uiso 0.5516(9) 0.546(2) 0.230(2) 1.000 0.0329(10)
O12 O Uiso 0.7460(9) 0.5110(10) 0.140(2) 1.000 0.0329(10)

loop_
_atom_type_symbol
_atom_type_description
_atom_type_scat_dispersion_real
_atom_type_scat_dispersion_imag
_atom_type_scat_source
O O 0.0447 0.0284 'S.Brennan & P.L.Cowan (1992).Rev.Sci.Instr.,63,650'
P P 0.2787 0.3872 'S.Brennan & P.L.Cowan (1992).Rev.Sci.Instr.,63,650'
Sb Sb 0.0573 5.3347 'S.Brennan & P.L.Cowan (1992).Rev.Sci.Instr.,63,650'

loop_
_geom_angle_atom_site_label_1
_geom_angle_atom_site_label_2
_geom_angle_atom_site_label_3
_geom_angle
_geom_angle_site_symmetry_1
_geom_angle_site_symmetry_3
_geom_angle_publ_flag
O1 Sb1 O5 92.4(5) 2_545 . yes
O5 Sb1 O8 92.9(6) . 2_545 yes
O5 Sb1 O11 96.6(6) . 2_545 yes
O3 Sb1 O5 178.3(6) 4_454 . yes
O5 Sb1 O10 92.3(5) . 4_454 yes
O1 Sb1 O8 99.5(6) 2_545 2_545 yes
O1 Sb1 O11 84.0(6) 2_545 2_545 yes
O1 Sb1 O3 86.3(5) 2_545 4_454 yes
O1 Sb1 O10 170.4(5) 2_545 4_454 yes
O8 Sb1 O11 169.9(7) 2_545 2_545 yes
O3 Sb1 O8 86.4(6) 4_454 2_545 yes
O8 Sb1 O10 88.7(6) 2_545 4_454 yes
O3 Sb1 O11 84.3(6) 4_454 2_545 yes
O10 Sb1 O11 87.2(6) 4_454 2_545 yes
O3 Sb1 O10 89.2(5) 4_454 4_454 yes
O2 Sb2 O7 90.0(5) 1_545 2_546 yes
O2 Sb2 O4 88.1(5) 1_545 3_666 yes
O2 Sb2 O9 169.7(5) 1_545 3_666 yes
O2 Sb2 O12 88.0(5) 1_545 4_455 yes
O2 Sb2 O6 96.5(5) 1_545 4_555 yes
O4 Sb2 O7 177.6(4) 3_666 2_546 yes
O7 Sb2 O9 85.3(5) 2_546 3_666 yes
O7 Sb2 O12 86.7(6) 2_546 4_455 yes
O6 Sb2 O7 91.0(6) 4_555 2_546 yes
O4 Sb2 O9 96.3(5) 3_666 3_666 yes
O4 Sb2 O12 91.7(6) 3_666 4_455 yes
O4 Sb2 O6 90.8(6) 3_666 4_555 yes
O9 Sb2 O12 82.5(5) 3_666 4_455 yes
O6 Sb2 O9 92.9(5) 4_555 3_666 yes
O6 Sb2 O12 175.0(6) 4_555 4_455 yes
O5 P1 O6 104.7(6) . . yes
O5 P1 O7 100.5(8) . . yes
O5 P1 O8 124.3(9) . . yes
O6 P1 O7 105.8(8) . . yes
O6 P1 O8 110.2(8) . . yes
O7 P1 O8 109.6(8) . . yes
O9 P2 O11 113.2(9) . . yes
O9 P2 O12 107.2(7) . . yes
O9 P2 O10 109.9(7) . 1_554 yes
O11 P2 O12 105.4(8) . . yes
O10 P2 O11 111.2(7) 1_554 . yes
O10 P2 O12 109.7(8) 1_554 . yes
O1 P3 O2 105.5(8) . . yes
O1 P3 O3 112.8(7) . . yes
O1 P3 O4 113.2(8) . . yes
O2 P3 O3 113.0(9) . . yes
O2 P3 O4 104.4(6) . . yes
O3 P3 O4 107.8(7) . . yes
Sb1 O1 P3 139.8(8) 2_555 . yes
Sb2 O2 P3 143.8(9) 1_565 . yes
Sb1 O3 P3 144.6(9) 4_555 . yes
Sb2 O4 P3 152.6(6) 3_666 . yes
Sb1 O5 P1 132.2(10) . . yes
Sb2 O6 P1 155.3(11) 4_454 . yes
Sb2 O7 P1 143.0(7) 2_556 . yes
Sb1 O8 P1 135.7(9) 2_555 . yes
Sb2 O9 P2 132.8(7) 3_666 . yes
Sb1 O10 P2 132.5(6) 4_555 1_556 yes
Sb1 O11 P2 142.6(10) 2_555 . yes
Sb2 O12 P2 146.9(9) 4_554 . yes

loop_
_geom_bond_atom_site_label_1
_geom_bond_atom_site_label_2
_geom_bond_distance
_geom_bond_site_symmetry_2
_geom_bond_publ_flag
Sb1 O5 2.072(13) . yes
Sb1 O1 2.163(14) 2_545 yes
Sb1 O8 2.158(11) 2_545 yes
Sb1 O11 2.036(11) 2_545 yes
Sb1 O3 2.042(13) 4_454 yes
Sb1 O10 2.105(14) 4_454 yes
Sb2 O2 1.923(10) 1_545 yes
Sb2 O7 1.943(15) 2_546 yes
Sb2 O4 1.956(9) 3_666 yes
Sb2 O9 1.944(11) 3_666 yes
Sb2 O12 1.927(12) 4_455 yes
Sb2 O6 1.923(13) 4_555 yes
P1 O5 1.533(10) . yes
P1 O6 1.520(13) . yes
P1 O7 1.561(17) . yes
P1 O8 1.432(16) . yes
P2 O9 1.627(11) . yes
P2 O11 1.617(15) . yes
P2 O12 1.488(11) . yes
P2 O10 1.538(17) 1_554 yes
P3 O1 1.432(14) . yes
P3 O2 1.499(15) . yes
P3 O3 1.504(13) . yes
P3 O4 1.494(11) . yes

loop_
_geom_torsion_atom_site_label_1
_geom_torsion_atom_site_label_2
_geom_torsion_atom_site_label_3
_geom_torsion_atom_site_label_4
_geom_torsion
_geom_torsion_site_symmetry_1
_geom_torsion_site_symmetry_3
_geom_torsion_site_symmetry_4
_geom_torsion_publ_flag
O1 Sb1 O5 P1 11.0(10) 2_545 . . no
O8 Sb1 O5 P1 110.6(11) 2_545 . . no
O11 Sb1 O5 P1 -73.2(11) 2_545 . . no
O10 Sb1 O5 P1 -160.6(10) 4_454 . . no
O5 Sb1 O1 P3 -100.2(13) . 2_545 2_545 no
O5 Sb1 O8 P1 -163.5(15) . 2_545 2_545 no
O5 Sb1 O11 P2 -16.7(18) . 2_545 2_545 no
O5 Sb1 O10 P2 -11.7(10) . 4_454 4_455 no
O6 P1 O5 Sb1 63.1(12) . . . no
O7 P1 O5 Sb1 172.6(9) . . . no
O8 P1 O5 Sb1 -64.7(13) . . . no
O5 P1 O6 Sb2 -109.0(16) . . 4_454 no
O7 P1 O6 Sb2 145.3(15) . . 4_454 no
O8 P1 O6 Sb2 26.9(19) . . 4_454 no
O5 P1 O7 Sb2 -112.6(11) . . 2_556 no
O6 P1 O7 Sb2 -3.9(13) . . 2_556 no
O8 P1 O7 Sb2 114.9(12) . . 2_556 no
O5 P1 O8 Sb1 -65.9(18) . . 2_555 no
O6 P1 O8 Sb1 168.6(12) . . 2_555 no
O7 P1 O8 Sb1 52.6(16) . . 2_555 no
O11 P2 O9 Sb2 -45.7(15) . . 3_666 no
O12 P2 O9 Sb2 -161.5(12) . . 3_666 no
O10 P2 O9 Sb2 79.4(14) 1_554 . 3_666 no
O9 P2 O11 Sb1 92.9(17) . . 2_555 no
O12 P2 O11 Sb1 -150.2(16) . . 2_555 no
O10 P2 O11 Sb1 -31.4(19) 1_554 . 2_555 no
O9 P2 O12 Sb2 22(2) . . 4_554 no
O11 P2 O12 Sb2 -98.8(17) . . 4_554 no
O10 P2 O12 Sb2 141.4(16) 1_554 . 4_554 no
O9 P2 O10 Sb1 148.1(9) . 1_554 4_554 no
O11 P2 O10 Sb1 -85.7(12) . 1_554 4_554 no
O12 P2 O10 Sb1 30.5(11) . 1_554 4_554 no
O2 P3 O1 Sb1 -175.3(11) . . 2_555 no
O3 P3 O1 Sb1 -51.5(15) . . 2_555 no
O4 P3 O1 Sb1 71.2(13) . . 2_555 no
O1 P3 O2 Sb2 -100.0(14) . . 1_565 no
O3 P3 O2 Sb2 136.4(13) . . 1_565 no
O4 P3 O2 Sb2 19.6(16) . . 1_565 no
O1 P3 O3 Sb1 -72.3(17) . . 4_555 no
O2 P3 O3 Sb1 47.3(16) . . 4_555 no
O4 P3 O3 Sb1 162.1(12) . . 4_555 no
O1 P3 O4 Sb2 -38.4(19) . . 3_666 no
O2 P3 O4 Sb2 -152.6(16) . . 3_666 no
O3 P3 O4 Sb2 87.0(17) . . 3_666 no
